data_4336376
loop_
_publ_author_name
'Henry S. La Pierre'
'Stefan G. Minasian'
'Mark Abubekerov'
'Stosh A. Kozimor'
'David K. Shuh'
'Tolek Tyliszczak'
'John Arnold'
'Robert G. Bergman'
'F. Dean Toste'

_publ_section_title
;
 Vanadium Bisimide Bonding Investigated by X-ray Crystallography, 51V and
 13C Nuclear Magnetic Resonance Spectroscopy, and V L3,2-Edge X-ray
 Absorption Near-Edge Structure Spectroscopy
;
_journal_name_full 'Inorganic Chemistry'
_journal_page_first 11650
_journal_page_last 11660
_journal_paper_doi 10.1021/ic4020543
_journal_volume 52
_journal_year 2013
_chemical_formula_moiety VCl(PMe2Ph)2(NtBu)2
_chemical_formula_sum 'C24 H40 Cl N2 P2 V'
_chemical_formula_weight 504.91
_chemical_name_common VCl(PMe2Ph)2(NtBu)2
_chemical_name_systematic
;
 ?
;
_space_group_IT_number 14
_symmetry_cell_setting monoclinic
_symmetry_space_group_name_Hall '-P 2ybc'
_symmetry_space_group_name_H-M 'P 1 21/c 1'
_atom_sites_solution_hydrogens geom
_atom_sites_solution_primary direct
_atom_sites_solution_secondary difmap
_audit_creation_method SHELXL-97
_cell_angle_alpha 90
_cell_angle_beta 93.158(3)
_cell_angle_gamma 90
_cell_formula_units_Z 4
_cell_length_a 13.374(2)
_cell_length_b 12.856(2)
_cell_length_c 16.237(3)
_cell_measurement_reflns_used 9987
_cell_measurement_temperature 100(2)
_cell_measurement_theta_max 25.38
_cell_measurement_theta_min 2.49
_cell_volume 2787.5(8)
_computing_cell_refinement 'Bruker SAINT'
_computing_data_collection 'Bruker APEX2'
_computing_data_reduction 'Bruker SAINT'
_computing_molecular_graphics ORTEP-32
_computing_publication_material WinGx
_computing_structure_refinement 'SHELXL-97 (Sheldrick, 2008)'
_computing_structure_solution SIR-2004
_diffrn_ambient_temperature 100(2)
_diffrn_detector_area_resol_mean 8.366
_diffrn_measured_fraction_theta_full 0.996
_diffrn_measured_fraction_theta_max 0.993
_diffrn_measurement_device_type 'Bruker APEX-II CCD'
_diffrn_measurement_method '\f and \w scans'
_diffrn_radiation_monochromator graphite
_diffrn_radiation_source 'fine-focus sealed tube'
_diffrn_radiation_type MoK\a
_diffrn_radiation_wavelength 0.71073
_diffrn_reflns_av_R_equivalents 0.0301
_diffrn_reflns_av_sigmaI/netI 0.0259
_diffrn_reflns_limit_h_max 16
_diffrn_reflns_limit_h_min -16
_diffrn_reflns_limit_k_max 15
_diffrn_reflns_limit_k_min -15
_diffrn_reflns_limit_l_max 19
_diffrn_reflns_limit_l_min -15
_diffrn_reflns_number 25126
_diffrn_reflns_theta_full 25.00
_diffrn_reflns_theta_max 25.39
_diffrn_reflns_theta_min 2.49
_exptl_absorpt_coefficient_mu 0.579
_exptl_absorpt_correction_T_max 0.7452
_exptl_absorpt_correction_T_min 0.6928
_exptl_absorpt_correction_type multi-scan
_exptl_absorpt_process_details SADABS
_exptl_crystal_colour green
_exptl_crystal_density_diffrn 1.203
_exptl_crystal_description block
_exptl_crystal_F_000 1072
_exptl_crystal_size_max 0.30
_exptl_crystal_size_mid 0.20
_exptl_crystal_size_min 0.15
_refine_diff_density_max 0.736
_refine_diff_density_min -0.561
_refine_diff_density_rms 0.088
_refine_ls_extinction_method none
_refine_ls_goodness_of_fit_ref 1.138
_refine_ls_hydrogen_treatment constr
_refine_ls_matrix_type full
_refine_ls_number_parameters 271
_refine_ls_number_reflns 5098
_refine_ls_number_restraints 0
_refine_ls_restrained_S_all 1.138
_refine_ls_R_factor_all 0.0504
_refine_ls_R_factor_gt 0.0352
_refine_ls_shift/su_max 0.001
_refine_ls_shift/su_mean 0.000
_refine_ls_structure_factor_coef Fsqd
_refine_ls_weighting_details 'calc w=1/[\s^2^(Fo^2^)+(0.0588P)^2^+2.4234P] where P=(Fo^2^+2Fc^2^)/3'
_refine_ls_weighting_scheme calc
_refine_ls_wR_factor_gt 0.0981
_refine_ls_wR_factor_ref 0.1208
_reflns_number_gt 4191
_reflns_number_total 5098
_reflns_threshold_expression >2sigma(I)
_cod_data_source_file ic4020543_si_001.cif
_cod_data_source_block shelxl
_cod_original_cell_volume 2787.4(9)
_cod_database_code 4336376

loop_
_symmetry_equiv_pos_as_xyz
'x, y, z'
'-x, y+1/2, -z+1/2'
'-x, -y, -z'
'x, -y-1/2, z-1/2'

loop_
_atom_site_label
_atom_site_type_symbol
_atom_site_fract_x
_atom_site_fract_y
_atom_site_fract_z
_atom_site_U_iso_or_equiv
_atom_site_adp_type
_atom_site_occupancy
_atom_site_symmetry_multiplicity
_atom_site_calc_flag
_atom_site_refinement_flags
C1 C 0.8201(2) 0.0147(2) 0.59986(16) 0.0303(6) Uani 1 1 d .
C2 C 0.8917(3) -0.0737(3) 0.5834(2) 0.0584(10) Uani 1 1 d .
H2A H 0.8547 -0.1373 0.5758 0.088 Uiso 1 1 calc R
H2B H 0.9394 -0.0809 0.6294 0.088 Uiso 1 1 calc R
H2C H 0.9263 -0.0587 0.5345 0.088 Uiso 1 1 calc R
C3 C 0.8798(3) 0.1145(2) 0.6111(2) 0.0461(8) Uani 1 1 d .
H3A H 0.9289 0.1064 0.6561 0.069 Uiso 1 1 calc R
H3B H 0.8355 0.1706 0.6229 0.069 Uiso 1 1 calc R
H3C H 0.9129 0.1295 0.5615 0.069 Uiso 1 1 calc R
C4 C 0.7420(3) 0.0253(4) 0.52827(19) 0.0615(11) Uani 1 1 d .
H4A H 0.7048 -0.0384 0.5220 0.092 Uiso 1 1 calc R
H4B H 0.7748 0.0397 0.4784 0.092 Uiso 1 1 calc R
H4C H 0.6971 0.0812 0.5393 0.092 Uiso 1 1 calc R
C5 C 0.8757(2) 0.1327(2) 0.88789(16) 0.0292(6) Uani 1 1 d .
C6 C 0.8589(3) 0.1163(3) 0.97986(19) 0.0523(9) Uani 1 1 d .
H6A H 0.8768 0.0464 0.9952 0.079 Uiso 1 1 calc R
H6B H 0.7897 0.1282 0.9897 0.079 Uiso 1 1 calc R
H6C H 0.8998 0.1642 1.0121 0.079 Uiso 1 1 calc R
C7 C 0.9855(2) 0.1131(3) 0.8709(2) 0.0472(8) Uani 1 1 d .
H7A H 1.0032 0.0432 0.8863 0.071 Uiso 1 1 calc R
H7B H 1.0272 0.1610 0.9024 0.071 Uiso 1 1 calc R
H7C H 0.9948 0.1228 0.8132 0.071 Uiso 1 1 calc R
C8 C 0.8477(2) 0.2446(2) 0.8639(2) 0.0395(7) Uani 1 1 d .
H8A H 0.7789 0.2570 0.8747 0.059 Uiso 1 1 calc R
H8B H 0.8571 0.2549 0.8063 0.059 Uiso 1 1 calc R
H8C H 0.8896 0.2921 0.8957 0.059 Uiso 1 1 calc R
C9 C 0.6416(2) 0.2368(2) 0.70199(17) 0.0302(6) Uani 1 1 d .
H9A H 0.7032 0.2648 0.7257 0.045 Uiso 1 1 calc R
H9B H 0.5898 0.2883 0.7038 0.045 Uiso 1 1 calc R
H9C H 0.6502 0.2173 0.6458 0.045 Uiso 1 1 calc R
C10 C 0.4904(2) 0.0837(2) 0.70587(16) 0.0307(6) Uani 1 1 d .
H10A H 0.4644 0.0231 0.7317 0.046 Uiso 1 1 calc R
H10B H 0.5029 0.0682 0.6495 0.046 Uiso 1 1 calc R
H10C H 0.4426 0.1393 0.7076 0.046 Uiso 1 1 calc R
C11 C 0.56504(19) 0.1757(2) 0.85760(15) 0.0250(5) Uani 1 1 d .
C12 C 0.5719(2) 0.1144(2) 0.92848(16) 0.0299(6) Uani 1 1 d .
H12 H 0.6014 0.0489 0.9268 0.036 Uiso 1 1 calc R
C13 C 0.5351(2) 0.1502(2) 1.00147(16) 0.0335(6) Uani 1 1 d .
H13 H 0.5391 0.1084 1.0482 0.040 Uiso 1 1 calc R
C14 C 0.4928(2) 0.2476(2) 1.00493(17) 0.0356(7) Uani 1 1 d .
H14 H 0.4677 0.2712 1.0538 0.043 Uiso 1 1 calc R
C15 C 0.4877(2) 0.3099(2) 0.93576(18) 0.0408(7) Uani 1 1 d .
H15 H 0.4602 0.3762 0.9384 0.049 Uiso 1 1 calc R
C16 C 0.5234(2) 0.2742(2) 0.86205(17) 0.0354(7) Uani 1 1 d .
H16 H 0.5194 0.3165 0.8156 0.043 Uiso 1 1 calc R
C17 C 0.9621(2) -0.1700(2) 0.8052(2) 0.0453(8) Uani 1 1 d .
H17A H 0.9898 -0.1085 0.8312 0.068 Uiso 1 1 calc R
H17B H 0.9755 -0.1696 0.7478 0.068 Uiso 1 1 calc R
H17C H 0.9920 -0.2304 0.8310 0.068 Uiso 1 1 calc R
C18 C 0.8185(3) -0.2010(3) 0.92511(19) 0.0491(9) Uani 1 1 d .
H18A H 0.7492 -0.2041 0.9376 0.074 Uiso 1 1 calc R
H18B H 0.8513 -0.1471 0.9574 0.074 Uiso 1 1 calc R
H18C H 0.8499 -0.2666 0.9379 0.074 Uiso 1 1 calc R
C19 C 0.7919(2) -0.29363(19) 0.76344(17) 0.0293(6) Uani 1 1 d .
C20 C 0.8184(2) -0.3908(2) 0.7958(2) 0.0411(7) Uani 1 1 d .
H20 H 0.8532 -0.3952 0.8469 0.049 Uiso 1 1 calc R
C21 C 0.7933(3) -0.4805(2) 0.7526(2) 0.0497(9) Uani 1 1 d .
H21 H 0.8108 -0.5450 0.7749 0.060 Uiso 1 1 calc R
C22 C 0.7429(3) -0.4748(2) 0.6770(2) 0.0453(8) Uani 1 1 d .
H22 H 0.7278 -0.5355 0.6477 0.054 Uiso 1 1 calc R
C23 C 0.7143(2) -0.3797(2) 0.6440(2) 0.0385(7) Uani 1 1 d .
H23 H 0.6790 -0.3762 0.5931 0.046 Uiso 1 1 calc R
C24 C 0.7386(2) -0.2895(2) 0.68742(17) 0.0324(6) Uani 1 1 d .
H24 H 0.7191 -0.2253 0.6654 0.039 Uiso 1 1 calc R
N1 N 0.76869(17) -0.00892(15) 0.67429(13) 0.0241(5) Uani 1 1 d .
N2 N 0.81079(16) 0.06241(15) 0.84007(13) 0.0243(5) Uani 1 1 d .
P1 P 0.60660(5) 0.12283(5) 0.76042(4) 0.02179(17) Uani 1 1 d .
P2 P 0.82796(5) -0.17268(5) 0.81602(4) 0.02811(18) Uani 1 1 d .
Cl1 Cl 0.60249(5) -0.11778(5) 0.81784(4) 0.02816(17) Uani 1 1 d .
V1 V 0.73912(3) -0.01144(3) 0.77453(2) 0.01907(13) Uani 1 1 d .

loop_
_atom_site_aniso_label
_atom_site_aniso_U_11
_atom_site_aniso_U_22
_atom_site_aniso_U_33
_atom_site_aniso_U_23
_atom_site_aniso_U_13
_atom_site_aniso_U_12
C1 0.0393(16) 0.0296(13) 0.0235(13) -0.0007(11) 0.0138(12) -0.0055(12)
C2 0.077(3) 0.0431(19) 0.060(2) -0.0006(17) 0.044(2) 0.0071(17)
C3 0.057(2) 0.0384(17) 0.0451(18) -0.0016(14) 0.0240(16) -0.0154(15)
C4 0.055(2) 0.106(3) 0.0243(16) 0.0107(18) 0.0030(15) -0.017(2)
C5 0.0352(16) 0.0247(13) 0.0272(14) -0.0032(11) -0.0036(11) -0.0032(11)
C6 0.074(3) 0.052(2) 0.0297(16) -0.0027(15) -0.0096(16) -0.0177(18)
C7 0.0334(18) 0.0398(17) 0.067(2) -0.0094(16) -0.0091(16) -0.0008(14)
C8 0.0381(17) 0.0265(14) 0.0527(19) -0.0067(13) -0.0076(14) -0.0035(12)
C9 0.0362(16) 0.0267(13) 0.0281(14) 0.0081(11) 0.0058(12) 0.0046(11)
C10 0.0323(15) 0.0333(14) 0.0262(14) -0.0016(12) 0.0013(11) 0.0030(12)
C11 0.0294(14) 0.0259(12) 0.0201(12) -0.0020(10) 0.0046(10) 0.0009(11)
C12 0.0375(16) 0.0260(13) 0.0267(14) 0.0000(11) 0.0062(12) 0.0034(11)
C13 0.0464(18) 0.0340(15) 0.0206(13) 0.0021(12) 0.0048(12) -0.0002(13)
C14 0.0409(17) 0.0403(16) 0.0260(14) -0.0105(12) 0.0062(12) 0.0012(13)
C15 0.056(2) 0.0324(15) 0.0343(16) -0.0065(13) 0.0065(14) 0.0148(14)
C16 0.0472(18) 0.0325(14) 0.0268(14) 0.0036(12) 0.0045(12) 0.0116(13)
C17 0.0309(17) 0.0325(15) 0.071(2) -0.0069(15) -0.0130(15) 0.0091(13)
C18 0.076(3) 0.0395(17) 0.0306(16) 0.0042(14) -0.0088(16) 0.0136(16)
C19 0.0335(15) 0.0205(12) 0.0346(15) 0.0012(11) 0.0089(12) 0.0024(11)
C20 0.0495(19) 0.0256(14) 0.0480(18) 0.0052(13) 0.0000(15) 0.0037(13)
C21 0.061(2) 0.0193(14) 0.069(2) 0.0038(15) 0.0106(19) 0.0036(14)
C22 0.053(2) 0.0245(14) 0.060(2) -0.0116(14) 0.0178(17) -0.0065(13)
C23 0.0409(18) 0.0347(15) 0.0406(17) -0.0070(13) 0.0084(14) -0.0058(13)
C24 0.0408(17) 0.0232(13) 0.0339(15) 0.0002(12) 0.0088(12) -0.0006(12)
N1 0.0307(12) 0.0196(10) 0.0225(11) 0.0001(8) 0.0064(9) 0.0001(8)
N2 0.0268(12) 0.0205(10) 0.0255(11) 0.0008(9) 0.0002(9) 0.0026(9)
P1 0.0259(4) 0.0212(3) 0.0185(3) 0.0017(2) 0.0037(3) 0.0029(3)
P2 0.0360(4) 0.0199(3) 0.0280(4) 0.0016(3) -0.0013(3) 0.0050(3)
Cl1 0.0321(4) 0.0242(3) 0.0289(3) -0.0005(2) 0.0089(3) -0.0068(2)
V1 0.0232(2) 0.0162(2) 0.0181(2) 0.00060(16) 0.00337(17) 0.00015(16)

loop_
_atom_type_symbol
_atom_type_description
_atom_type_scat_dispersion_real
_atom_type_scat_dispersion_imag
_atom_type_scat_source
C C 0.0033 0.0016 'International Tables Vol C Tables 4.2.6.8 and 6.1.1.4'
H H 0.0000 0.0000 'International Tables Vol C Tables 4.2.6.8 and 6.1.1.4'
N N 0.0061 0.0033 'International Tables Vol C Tables 4.2.6.8 and 6.1.1.4'
P P 0.1023 0.0942 'International Tables Vol C Tables 4.2.6.8 and 6.1.1.4'
Cl Cl 0.1484 0.1585 'International Tables Vol C Tables 4.2.6.8 and 6.1.1.4'
V V 0.3005 0.5294 'International Tables Vol C Tables 4.2.6.8 and 6.1.1.4'

loop_
_geom_angle_atom_site_label_1
_geom_angle_atom_site_label_2
_geom_angle_atom_site_label_3
_geom_angle
N1 C1 C3 110.3(2)
N1 C1 C2 108.8(2)
C3 C1 C2 108.7(3)
N1 C1 C4 108.5(2)
C3 C1 C4 110.5(3)
C2 C1 C4 110.1(3)
C1 C2 H2A 109.5
C1 C2 H2B 109.5
H2A C2 H2B 109.5
C1 C2 H2C 109.5
H2A C2 H2C 109.5
H2B C2 H2C 109.5
C1 C3 H3A 109.5
C1 C3 H3B 109.5
H3A C3 H3B 109.5
C1 C3 H3C 109.5
H3A C3 H3C 109.5
H3B C3 H3C 109.5
C1 C4 H4A 109.5
C1 C4 H4B 109.5
H4A C4 H4B 109.5
C1 C4 H4C 109.5
H4A C4 H4C 109.5
H4B C4 H4C 109.5
N2 C5 C7 110.7(2)
N2 C5 C8 108.6(2)
C7 C5 C8 109.4(2)
N2 C5 C6 108.7(2)
C7 C5 C6 110.3(3)
C8 C5 C6 109.2(2)
C5 C6 H6A 109.5
C5 C6 H6B 109.5
H6A C6 H6B 109.5
C5 C6 H6C 109.5
H6A C6 H6C 109.5
H6B C6 H6C 109.5
C5 C7 H7A 109.5
C5 C7 H7B 109.5
H7A C7 H7B 109.5
C5 C7 H7C 109.5
H7A C7 H7C 109.5
H7B C7 H7C 109.5
C5 C8 H8A 109.5
C5 C8 H8B 109.5
H8A C8 H8B 109.5
C5 C8 H8C 109.5
H8A C8 H8C 109.5
H8B C8 H8C 109.5
P1 C9 H9A 109.5
P1 C9 H9B 109.5
H9A C9 H9B 109.5
P1 C9 H9C 109.5
H9A C9 H9C 109.5
H9B C9 H9C 109.5
P1 C10 H10A 109.5
P1 C10 H10B 109.5
H10A C10 H10B 109.5
P1 C10 H10C 109.5
H10A C10 H10C 109.5
H10B C10 H10C 109.5
C16 C11 C12 118.8(2)
C16 C11 P1 121.7(2)
C12 C11 P1 119.49(19)
C13 C12 C11 120.5(2)
C13 C12 H12 119.8
C11 C12 H12 119.8
C14 C13 C12 120.2(3)
C14 C13 H13 119.9
C12 C13 H13 119.9
C13 C14 C15 119.8(3)
C13 C14 H14 120.1
C15 C14 H14 120.1
C14 C15 C16 120.3(3)
C14 C15 H15 119.8
C16 C15 H15 119.8
C11 C16 C15 120.3(3)
C11 C16 H16 119.9
C15 C16 H16 119.9
P2 C17 H17A 109.5
P2 C17 H17B 109.5
H17A C17 H17B 109.5
P2 C17 H17C 109.5
H17A C17 H17C 109.5
H17B C17 H17C 109.5
P2 C18 H18A 109.5
P2 C18 H18B 109.5
H18A C18 H18B 109.5
P2 C18 H18C 109.5
H18A C18 H18C 109.5
H18B C18 H18C 109.5
C24 C19 C20 118.4(3)
C24 C19 P2 119.42(19)
C20 C19 P2 122.1(2)
C21 C20 C19 120.4(3)
C21 C20 H20 119.8
C19 C20 H20 119.8
C22 C21 C20 120.3(3)
C22 C21 H21 119.8
C20 C21 H21 119.8
C21 C22 C23 120.5(3)
C21 C22 H22 119.8
C23 C22 H22 119.8
C22 C23 C24 119.4(3)
C22 C23 H23 120.3
C24 C23 H23 120.3
C23 C24 C19 120.9(3)
C23 C24 H24 119.6
C19 C24 H24 119.6
C1 N1 V1 161.2(2)
C5 N2 V1 173.21(19)
C10 P1 C9 101.89(13)
C10 P1 C11 103.33(12)
C9 P1 C11 104.45(12)
C10 P1 V1 116.17(9)
C9 P1 V1 113.95(9)
C11 P1 V1 115.36(9)
C17 P2 C18 102.73(17)
C17 P2 C19 102.04(13)
C18 P2 C19 104.73(14)
C17 P2 V1 114.98(11)
C18 P2 V1 112.07(11)
C19 P2 V1 118.52(9)
N2 V1 N1 116.14(10)
N2 V1 Cl1 123.21(7)
N1 V1 Cl1 120.65(8)
N2 V1 P2 93.00(7)
N1 V1 P2 98.28(7)
Cl1 V1 P2 78.79(3)
N2 V1 P1 92.58(7)
N1 V1 P1 95.82(7)
Cl1 V1 P1 82.67(2)
P2 V1 P1 160.67(3)

loop_
_geom_bond_atom_site_label_1
_geom_bond_atom_site_label_2
_geom_bond_distance
C1 N1 1.455(3)
C1 C3 1.517(4)
C1 C2 1.520(4)
C1 C4 1.526(4)
C2 H2A 0.9600
C2 H2B 0.9600
C2 H2C 0.9600
C3 H3A 0.9600
C3 H3B 0.9600
C3 H3C 0.9600
C4 H4A 0.9600
C4 H4B 0.9600
C4 H4C 0.9600
C5 N2 1.449(3)
C5 C7 1.529(4)
C5 C8 1.532(4)
C5 C6 1.537(4)
C6 H6A 0.9600
C6 H6B 0.9600
C6 H6C 0.9600
C7 H7A 0.9600
C7 H7B 0.9600
C7 H7C 0.9600
C8 H8A 0.9600
C8 H8B 0.9600
C8 H8C 0.9600
C9 P1 1.820(3)
C9 H9A 0.9600
C9 H9B 0.9600
C9 H9C 0.9600
C10 P1 1.816(3)
C10 H10A 0.9600
C10 H10B 0.9600
C10 H10C 0.9600
C11 C16 1.387(4)
C11 C12 1.394(4)
C11 P1 1.832(2)
C12 C13 1.387(4)
C12 H12 0.9300
C13 C14 1.375(4)
C13 H13 0.9300
C14 C15 1.378(4)
C14 H14 0.9300
C15 C16 1.391(4)
C15 H15 0.9300
C16 H16 0.9300
C17 P2 1.812(3)
C17 H17A 0.9600
C17 H17B 0.9600
C17 H17C 0.9600
C18 P2 1.820(3)
C18 H18A 0.9600
C18 H18B 0.9600
C18 H18C 0.9600
C19 C24 1.392(4)
C19 C20 1.393(4)
C19 P2 1.826(3)
C20 C21 1.382(4)
C20 H20 0.9300
C21 C22 1.369(5)
C21 H21 0.9300
C22 C23 1.381(4)
C22 H22 0.9300
C23 C24 1.387(4)
C23 H23 0.9300
C24 H24 0.9300
N1 V1 1.696(2)
N2 V1 1.685(2)
P1 V1 2.4756(7)
P2 V1 2.4646(8)
Cl1 V1 2.4175(7)
